data_4516062
loop_
_publ_author_name
'Srisupap, Natta'
'Wised, Kritdikul'
'Tsutsumi, Ken'
'Nomura, Kotohiro'

_publ_section_title
;
 Synthesis of (Arylmido)niobium(V) Complexes Containing Ketimide,
 Phenoxide Ligands, and Some Reactions with Phenols and Alcohols.
;
_journal_issue 6
_journal_name_full 'ACS omega'
_journal_page_first 6166
_journal_page_last 6181
_journal_paper_doi 10.1021/acsomega.8b01065
_journal_volume 3
_journal_year 2018
_chemical_formula_moiety 'C39 H64 Cl2 N3 Nb O'
_chemical_formula_sum 'C39 H64 Cl2 N3 Nb O'
_chemical_formula_weight 754.77
_space_group_crystal_system monoclinic
_space_group_IT_number 14
_space_group_name_Hall '-P 2ybc'
_space_group_name_H-M_alt 'P 1 21/c 1'
_atom_sites_solution_hydrogens geom
_atom_sites_solution_primary direct
_atom_sites_solution_secondary difmap
_cell_angle_alpha 90.0000
_cell_angle_beta 93.169(5)
_cell_angle_gamma 90.0000
_cell_formula_units_Z 4
_cell_length_a 15.469(3)
_cell_length_b 10.6814(19)
_cell_length_c 24.897(4)
_cell_measurement_reflns_used 8592
_cell_measurement_temperature 93
_cell_measurement_theta_max 27.50
_cell_measurement_theta_min 3.00
_cell_volume 4107.5(13)
_computing_cell_refinement 'CrystalClear-SM Expert 2.1 b45'
_computing_data_collection 'CrystalClear-SM Expert 2.1 b45 (Rigaku, 2015)'
_computing_data_reduction 'CrystalClear-SM Expert 2.1 b45'
_computing_molecular_graphics 'CrystalStructure 4.2'
_computing_publication_material 'CrystalStructure 4.2 (Rigaku, 2015)'
_computing_structure_refinement 'SHELXL Version 2014/7 (Sheldrick, 2008)'
_computing_structure_solution 'SHELXT (Sheldrick, 2014)'
_diffrn_ambient_temperature 93
_diffrn_detector_area_resol_mean 5.814
_diffrn_measured_fraction_theta_full 0.998
_diffrn_measured_fraction_theta_max 0.932
_diffrn_measurement_device_type 'Rigaku XtaLAB P200'
_diffrn_measurement_method \w
_diffrn_radiation_type 'Mo K\a'
_diffrn_radiation_wavelength 0.71075
_diffrn_reflns_av_R_equivalents 0.0646
_diffrn_reflns_Laue_measured_fraction_full 0.998
_diffrn_reflns_Laue_measured_fraction_max 0.932
_diffrn_reflns_limit_h_max 18
_diffrn_reflns_limit_h_min -20
_diffrn_reflns_limit_k_max 12
_diffrn_reflns_limit_k_min -13
_diffrn_reflns_limit_l_max 30
_diffrn_reflns_limit_l_min -32
_diffrn_reflns_number 60816
_diffrn_reflns_point_group_measured_fraction_full 0.998
_diffrn_reflns_point_group_measured_fraction_max 0.932
_diffrn_reflns_theta_full 25.242
_diffrn_reflns_theta_max 27.540
_diffrn_reflns_theta_min 3.028
_diffrn_standards_number 0
_exptl_absorpt_coefficient_mu 0.454
_exptl_absorpt_correction_T_max 0.922
_exptl_absorpt_correction_T_min 0.770
_exptl_absorpt_correction_type multi-scan
_exptl_absorpt_process_details 'REQAB (Rigaku, 1998)'
_exptl_crystal_colour yellow
_exptl_crystal_density_diffrn 1.220
_exptl_crystal_density_method 'not measured'
_exptl_crystal_description prism
_exptl_crystal_F_000 1608.00
_exptl_crystal_size_max 0.200
_exptl_crystal_size_mid 0.180
_exptl_crystal_size_min 0.180
_refine_diff_density_max 0.85
_refine_diff_density_min -0.68
_refine_ls_extinction_method none
_refine_ls_goodness_of_fit_ref 1.103
_refine_ls_hydrogen_treatment constr
_refine_ls_number_parameters 415
_refine_ls_number_reflns 8829
_refine_ls_number_restraints 0
_refine_ls_R_factor_all 0.0769
_refine_ls_R_factor_gt 0.0495
_refine_ls_shift/su_max 0.001
_refine_ls_structure_factor_coef Fsqd
_refine_ls_weighting_details 'w = 1/[\s^2^(Fo^2^)+(0.0505P)^2^+6.9906P] where P=(Fo^2^+2Fc^2^)/3'
_refine_ls_weighting_scheme calc
_refine_ls_wR_factor_gt 0.1186
_refine_ls_wR_factor_ref 0.1291
_reflns_Friedel_coverage 0.000
_reflns_number_gt 6583
_reflns_number_total 8829
_reflns_threshold_expression F^2^>2.0\s(F^2^)
_cod_data_source_file ao8b01065_si_002.cif
_cod_data_source_block 4a
_cod_database_code 4516062

loop_
_space_group_symop_id
_space_group_symop_operation_xyz
1 +X,+Y,+Z
2 -X,1/2+Y,1/2-Z
3 -X,-Y,-Z
4 +X,-1/2-Y,-1/2+Z

loop_
_atom_site_label
_atom_site_type_symbol
_atom_site_fract_x
_atom_site_fract_y
_atom_site_fract_z
_atom_site_U_iso_or_equiv
_atom_site_adp_type
_atom_site_occupancy
_atom_site_site_symmetry_order
_atom_site_calc_flag
_atom_site_refinement_flags_posn
_atom_site_refinement_flags_adp
Nb1 Nb 0.30236(2) 0.36674(3) 0.58571(2) 0.01926(9) Uani 1 1 d . .
Cl1 Cl -0.12921(8) 0.41144(11) 0.66153(6) 0.0573(3) Uani 1 1 d . .
Cl2 Cl -0.10053(7) 0.16300(10) 0.61900(5) 0.0454(3) Uani 1 1 d . .
O1 O 0.22582(15) 0.3138(2) 0.64048(10) 0.0253(5) Uani 1 1 d . .
N1 N 0.30934(17) 0.5320(3) 0.57674(11) 0.0232(6) Uani 1 1 d . .
N2 N 0.25560(18) 0.2995(3) 0.51700(12) 0.0257(6) Uani 1 1 d . .
N3 N 0.41833(17) 0.3157(3) 0.61113(11) 0.0227(6) Uani 1 1 d . .
C1 C 0.1764(2) 0.2992(3) 0.68311(13) 0.0218(7) Uani 1 1 d . .
C2 C 0.1530(2) 0.4054(3) 0.71295(14) 0.0230(7) Uani 1 1 d . .
C3 C 0.0999(2) 0.3872(4) 0.75548(14) 0.0294(8) Uani 1 1 d . .
H3 H 0.0837 0.4572 0.7762 0.035 Uiso 1 1 calc R U
C4 C 0.0699(3) 0.2690(4) 0.76843(15) 0.0328(9) Uani 1 1 d . .
H4 H 0.0318 0.2593 0.7968 0.039 Uiso 1 1 calc R U
C5 C 0.0953(2) 0.1659(4) 0.74008(15) 0.0321(9) Uani 1 1 d . .
H5 H 0.0761 0.0851 0.7499 0.039 Uiso 1 1 calc R U
C6 C 0.1493(2) 0.1783(3) 0.69689(14) 0.0233(7) Uani 1 1 d . .
C7 C 0.1831(2) 0.5339(3) 0.69688(15) 0.0292(8) Uani 1 1 d . .
H7 H 0.2415 0.5240 0.6821 0.035 Uiso 1 1 calc R U
C8 C 0.1926(3) 0.6267(4) 0.74397(19) 0.0508(11) Uani 1 1 d . .
H8A H 0.2122 0.7078 0.7308 0.061 Uiso 1 1 calc R U
H8B H 0.1365 0.6371 0.7599 0.061 Uiso 1 1 calc R U
H8C H 0.2351 0.5945 0.7712 0.061 Uiso 1 1 calc R U
C9 C 0.1228(3) 0.5853(4) 0.65216(18) 0.0402(10) Uani 1 1 d . .
H9A H 0.1425 0.6687 0.6418 0.048 Uiso 1 1 calc R U
H9B H 0.1228 0.5293 0.6210 0.048 Uiso 1 1 calc R U
H9C H 0.0640 0.5912 0.6647 0.048 Uiso 1 1 calc R U
C10 C 0.1802(2) 0.0629(3) 0.66698(16) 0.0293(8) Uani 1 1 d . .
H10 H 0.2094 0.0925 0.6345 0.035 Uiso 1 1 calc R U
C11 C 0.2474(3) -0.0077(5) 0.7029(2) 0.0497(12) Uani 1 1 d . .
H11A H 0.2942 0.0496 0.7147 0.060 Uiso 1 1 calc R U
H11B H 0.2198 -0.0409 0.7344 0.060 Uiso 1 1 calc R U
H11C H 0.2713 -0.0770 0.6826 0.060 Uiso 1 1 calc R U
C12 C 0.1072(3) -0.0238(4) 0.6482(2) 0.0530(13) Uani 1 1 d . .
H12A H 0.1308 -0.0956 0.6294 0.064 Uiso 1 1 calc R U
H12B H 0.0769 -0.0533 0.6794 0.064 Uiso 1 1 calc R U
H12C H 0.0665 0.0215 0.6237 0.064 Uiso 1 1 calc R U
C13 C 0.3142(2) 0.6623(3) 0.57505(14) 0.0273(8) Uani 1 1 d . .
C14 C 0.3818(3) 0.7245(4) 0.60440(15) 0.0344(9) Uani 1 1 d . .
C15 C 0.3869(4) 0.8541(4) 0.60053(19) 0.0506(12) Uani 1 1 d . .
H15 H 0.4322 0.8967 0.6203 0.061 Uiso 1 1 calc R U
C16 C 0.3291(4) 0.9219(5) 0.5693(2) 0.0629(16) Uani 1 1 d . .
H16 H 0.3341 1.0104 0.5673 0.075 Uiso 1 1 calc R U
C17 C 0.2622(3) 0.8599(5) 0.5402(2) 0.0567(15) Uani 1 1 d . .
H17 H 0.2218 0.9073 0.5185 0.068 Uiso 1 1 calc R U
C18 C 0.2533(3) 0.7307(4) 0.54219(17) 0.0387(10) Uani 1 1 d . .
C19 C 0.4464(3) 0.6500(4) 0.63741(17) 0.0443(11) Uani 1 1 d . .
H19A H 0.4315 0.5610 0.6348 0.053 Uiso 1 1 calc R U
H19B H 0.5042 0.6631 0.6241 0.053 Uiso 1 1 calc R U
H19C H 0.4462 0.6769 0.6750 0.053 Uiso 1 1 calc R U
C20 C 0.1842(3) 0.6620(5) 0.50925(19) 0.0515(13) Uani 1 1 d . .
H20A H 0.1891 0.5721 0.5165 0.062 Uiso 1 1 calc R U
H20B H 0.1271 0.6917 0.5188 0.062 Uiso 1 1 calc R U
H20C H 0.1914 0.6776 0.4710 0.062 Uiso 1 1 calc R U
C21 C 0.2170(2) 0.2574(3) 0.47486(14) 0.0242(7) Uani 1 1 d . .
C22 C 0.2712(2) 0.2230(3) 0.42617(14) 0.0269(8) Uani 1 1 d . .
C23 C 0.2649(3) 0.3298(5) 0.3851(2) 0.0518(12) Uani 1 1 d . .
H23A H 0.2043 0.3412 0.3724 0.062 Uiso 1 1 calc R U
H23B H 0.2865 0.4073 0.4021 0.062 Uiso 1 1 calc R U
H23C H 0.2997 0.3093 0.3546 0.062 Uiso 1 1 calc R U
C24 C 0.2442(3) 0.0984(5) 0.3986(2) 0.0503(12) Uani 1 1 d . .
H24A H 0.1832 0.1029 0.3859 0.060 Uiso 1 1 calc R U
H24B H 0.2801 0.0836 0.3680 0.060 Uiso 1 1 calc R U
H24C H 0.2522 0.0296 0.4244 0.060 Uiso 1 1 calc R U
C25 C 0.3664(3) 0.2089(5) 0.44480(17) 0.0417(10) Uani 1 1 d . .
H25A H 0.3725 0.1410 0.4712 0.050 Uiso 1 1 calc R U
H25B H 0.4004 0.1893 0.4138 0.050 Uiso 1 1 calc R U
H25C H 0.3873 0.2873 0.4613 0.050 Uiso 1 1 calc R U
C26 C 0.1160(2) 0.2454(4) 0.47437(15) 0.0294(8) Uani 1 1 d . .
C27 C 0.0933(3) 0.1107(5) 0.4872(3) 0.0682(16) Uani 1 1 d . .
H27A H 0.1239 0.0856 0.5210 0.082 Uiso 1 1 calc R U
H27B H 0.0307 0.1036 0.4908 0.082 Uiso 1 1 calc R U
H27C H 0.1106 0.0560 0.4580 0.082 Uiso 1 1 calc R U
C28 C 0.0690(3) 0.2845(7) 0.4223(2) 0.0708(17) Uani 1 1 d . .
H28A H 0.0837 0.3714 0.4142 0.085 Uiso 1 1 calc R U
H28B H 0.0863 0.2299 0.3931 0.085 Uiso 1 1 calc R U
H28C H 0.0064 0.2775 0.4259 0.085 Uiso 1 1 calc R U
C29 C 0.0808(3) 0.3255(6) 0.5195(2) 0.0660(16) Uani 1 1 d . .
H29A H 0.1101 0.3023 0.5539 0.079 Uiso 1 1 calc R U
H29B H 0.0913 0.4142 0.5121 0.079 Uiso 1 1 calc R U
H29C H 0.0184 0.3112 0.5211 0.079 Uiso 1 1 calc R U
C30 C 0.4940(2) 0.2848(3) 0.62768(14) 0.0219(7) Uani 1 1 d . .
C31 C 0.5624(2) 0.2643(3) 0.58504(14) 0.0264(8) Uani 1 1 d . .
C32 C 0.5521(2) 0.3691(4) 0.54280(15) 0.0363(9) Uani 1 1 d . .
H32A H 0.4917 0.3730 0.5289 0.044 Uiso 1 1 calc R U
H32B H 0.5686 0.4494 0.5594 0.044 Uiso 1 1 calc R U
H32C H 0.5895 0.3517 0.5132 0.044 Uiso 1 1 calc R U
C33 C 0.5406(2) 0.1373(4) 0.55828(16) 0.0354(9) Uani 1 1 d . .
H33A H 0.5472 0.0705 0.5852 0.042 Uiso 1 1 calc R U
H33B H 0.4808 0.1386 0.5431 0.042 Uiso 1 1 calc R U
H33C H 0.5801 0.1220 0.5295 0.042 Uiso 1 1 calc R U
C34 C 0.6581(2) 0.2627(4) 0.60535(18) 0.0382(10) Uani 1 1 d . .
H34A H 0.6672 0.1968 0.6325 0.046 Uiso 1 1 calc R U
H34B H 0.6946 0.2463 0.5751 0.046 Uiso 1 1 calc R U
H34C H 0.6736 0.3440 0.6214 0.046 Uiso 1 1 calc R U
C35 C 0.5114(2) 0.2626(4) 0.68883(15) 0.0288(8) Uani 1 1 d . .
C36 C 0.5346(3) 0.1243(4) 0.69913(16) 0.0399(10) Uani 1 1 d . .
H36A H 0.4887 0.0709 0.6830 0.048 Uiso 1 1 calc R U
H36B H 0.5894 0.1050 0.6830 0.048 Uiso 1 1 calc R U
H36C H 0.5407 0.1090 0.7380 0.048 Uiso 1 1 calc R U
C37 C 0.5826(3) 0.3491(4) 0.71370(16) 0.0389(10) Uani 1 1 d . .
H37A H 0.5667 0.4366 0.7067 0.047 Uiso 1 1 calc R U
H37B H 0.5889 0.3348 0.7526 0.047 Uiso 1 1 calc R U
H37C H 0.6376 0.3308 0.6976 0.047 Uiso 1 1 calc R U
C38 C 0.4285(3) 0.2917(5) 0.71848(16) 0.0415(10) Uani 1 1 d . .
H38A H 0.4122 0.3795 0.7126 0.050 Uiso 1 1 calc R U
H38B H 0.3813 0.2374 0.7046 0.050 Uiso 1 1 calc R U
H38C H 0.4394 0.2766 0.7571 0.050 Uiso 1 1 calc R U
C39 C -0.0526(2) 0.3054(4) 0.64111(18) 0.0368(9) Uani 1 1 d . .
H39A H -0.0102 0.2884 0.6715 0.044 Uiso 1 1 calc R U
H39B H -0.0210 0.3425 0.6115 0.044 Uiso 1 1 calc R U

loop_
_atom_site_aniso_label
_atom_site_aniso_U_11
_atom_site_aniso_U_22
_atom_site_aniso_U_33
_atom_site_aniso_U_23
_atom_site_aniso_U_13
_atom_site_aniso_U_12
Nb1 0.01511(14) 0.01944(16) 0.02311(15) -0.00087(13) -0.00008(10) 0.00037(12)
Cl1 0.0415(6) 0.0372(6) 0.0918(9) -0.0203(6) -0.0083(6) 0.0098(5)
Cl2 0.0479(6) 0.0303(5) 0.0564(6) -0.0081(5) -0.0123(5) 0.0026(4)
O1 0.0226(12) 0.0225(13) 0.0315(13) -0.0004(10) 0.0079(10) -0.0005(10)
N1 0.0204(14) 0.0256(16) 0.0236(15) 0.0026(12) 0.0031(11) -0.0005(12)
N2 0.0193(14) 0.0264(17) 0.0310(16) -0.0030(13) -0.0021(12) 0.0023(12)
N3 0.0189(14) 0.0234(15) 0.0259(15) 0.0022(12) 0.0005(11) -0.0002(11)
C1 0.0165(15) 0.0243(19) 0.0244(17) 0.0012(14) -0.0019(13) 0.0016(13)
C2 0.0191(16) 0.0243(18) 0.0252(17) -0.0006(14) -0.0030(13) 0.0008(13)
C3 0.0300(18) 0.029(2) 0.0286(18) -0.0030(16) -0.0010(14) 0.0015(15)
C4 0.037(2) 0.036(2) 0.0264(19) 0.0041(17) 0.0104(16) -0.0001(17)
C5 0.035(2) 0.027(2) 0.035(2) 0.0082(16) 0.0029(16) -0.0006(16)
C6 0.0225(16) 0.0207(17) 0.0265(17) 0.0026(14) -0.0007(13) 0.0033(13)
C7 0.0273(18) 0.0234(19) 0.037(2) -0.0026(16) 0.0060(15) -0.0007(15)
C8 0.061(3) 0.037(3) 0.054(3) -0.006(2) 0.004(2) -0.010(2)
C9 0.043(2) 0.030(2) 0.048(2) 0.0039(19) 0.0087(19) 0.0051(18)
C10 0.0286(19) 0.0193(19) 0.041(2) 0.0027(16) 0.0097(16) 0.0039(14)
C11 0.044(3) 0.046(3) 0.059(3) 0.004(2) 0.006(2) 0.022(2)
C12 0.038(2) 0.037(3) 0.084(4) -0.021(2) 0.005(2) 0.0008(19)
C13 0.034(2) 0.0190(19) 0.0304(19) 0.0016(14) 0.0133(15) 0.0023(14)
C14 0.045(2) 0.029(2) 0.030(2) -0.0054(16) 0.0160(17) -0.0083(17)
C15 0.077(3) 0.027(2) 0.051(3) -0.013(2) 0.030(2) -0.015(2)
C16 0.091(4) 0.024(2) 0.079(4) -0.003(3) 0.052(3) 0.000(3)
C17 0.060(3) 0.037(3) 0.077(3) 0.030(3) 0.040(3) 0.027(2)
C18 0.034(2) 0.038(2) 0.047(2) 0.0116(19) 0.0180(18) 0.0134(18)
C19 0.053(3) 0.045(3) 0.034(2) -0.0034(19) -0.0065(19) -0.026(2)
C20 0.028(2) 0.068(3) 0.058(3) 0.034(2) 0.0011(19) 0.011(2)
C21 0.0215(17) 0.0192(17) 0.0313(18) 0.0013(14) -0.0038(14) 0.0038(13)
C22 0.0263(18) 0.0251(19) 0.0287(18) -0.0030(15) -0.0043(14) 0.0013(14)
C23 0.053(3) 0.050(3) 0.053(3) 0.022(2) 0.016(2) 0.012(2)
C24 0.047(3) 0.049(3) 0.056(3) -0.027(2) 0.011(2) -0.008(2)
C25 0.028(2) 0.061(3) 0.036(2) -0.012(2) -0.0006(17) 0.0109(19)
C26 0.0212(18) 0.030(2) 0.036(2) -0.0028(16) -0.0047(15) -0.0013(14)
C27 0.042(3) 0.048(3) 0.116(5) 0.015(3) 0.017(3) -0.006(2)
C28 0.030(2) 0.121(5) 0.060(3) 0.015(3) -0.009(2) 0.010(3)
C29 0.025(2) 0.090(4) 0.083(4) -0.036(3) -0.002(2) 0.001(2)
C30 0.0199(16) 0.0175(17) 0.0279(17) 0.0038(14) -0.0009(13) -0.0027(13)
C31 0.0193(17) 0.029(2) 0.0311(19) 0.0012(15) 0.0002(14) 0.0022(14)
C32 0.0292(19) 0.046(2) 0.035(2) 0.0070(19) 0.0081(15) 0.0035(18)
C33 0.0305(19) 0.036(2) 0.040(2) -0.0060(19) 0.0023(16) 0.0035(17)
C34 0.0185(18) 0.049(3) 0.047(2) 0.000(2) -0.0015(16) 0.0005(17)
C35 0.0289(19) 0.029(2) 0.0277(18) 0.0013(16) -0.0054(15) 0.0018(15)
C36 0.049(2) 0.035(2) 0.034(2) 0.0094(19) -0.0077(17) 0.0002(19)
C37 0.040(2) 0.040(2) 0.036(2) -0.0027(18) -0.0120(17) 0.0003(18)
C38 0.043(2) 0.056(3) 0.0254(19) 0.0071(19) 0.0021(17) 0.009(2)
C39 0.0255(19) 0.037(2) 0.047(2) -0.0080(19) -0.0001(17) -0.0048(16)

loop_
_atom_type_symbol
_atom_type_description
_atom_type_scat_dispersion_real
_atom_type_scat_dispersion_imag
_atom_type_scat_source
C C 0.0033 0.0016
;
International Tables for Crystallography
(Vol. C, Tables 4.2.6.8 and 6.1.1.4)
;
H H 0.0000 0.0000
;
International Tables for Crystallography
(Vol. C, Table 6.1.1.4)
;
N N 0.0061 0.0033
;
International Tables for Crystallography
(Vol. C, Tables 4.2.6.8 and 6.1.1.4)
;
Nb Nb -2.0727 0.6215
;
International Tables for Crystallography
(Vol. C, Tables 4.2.6.8 and 6.1.1.4)
;
O O 0.0106 0.0060
;
International Tables for Crystallography
(Vol. C, Tables 4.2.6.8 and 6.1.1.4)
;
Cl Cl 0.1484 0.1585
;
International Tables for Crystallography
(Vol. C, Tables 4.2.6.8 and 6.1.1.4)
;

loop_
_geom_angle_atom_site_label_1
_geom_angle_atom_site_label_2
_geom_angle_atom_site_label_3
_geom_angle
N1 Nb1 O1 114.86(11)
N1 Nb1 N3 104.88(12)
O1 Nb1 N3 106.09(11)
N1 Nb1 N2 106.02(12)
O1 Nb1 N2 107.28(11)
N3 Nb1 N2 118.09(12)
C1 O1 Nb1 168.6(2)
C13 N1 Nb1 174.5(2)
C21 N2 Nb1 173.4(3)
C30 N3 Nb1 178.9(3)
O1 C1 C6 119.1(3)
O1 C1 C2 119.5(3)
C6 C1 C2 121.4(3)
C3 C2 C1 117.9(3)
C3 C2 C7 122.2(3)
C1 C2 C7 119.9(3)
C4 C3 C2 121.6(3)
C4 C3 H3 119.2
C2 C3 H3 119.2
C5 C4 C3 119.9(3)
C5 C4 H4 120.0
C3 C4 H4 120.0
C4 C5 C6 121.1(4)
C4 C5 H5 119.5
C6 C5 H5 119.5
C5 C6 C1 118.1(3)
C5 C6 C10 120.8(3)
C1 C6 C10 121.1(3)
C2 C7 C9 109.7(3)
C2 C7 C8 113.7(3)
C9 C7 C8 110.8(3)
C2 C7 H7 107.4
C9 C7 H7 107.4
C8 C7 H7 107.4
C7 C8 H8A 109.5
C7 C8 H8B 109.5
H8A C8 H8B 109.5
C7 C8 H8C 109.5
H8A C8 H8C 109.5
H8B C8 H8C 109.5
C7 C9 H9A 109.5
C7 C9 H9B 109.5
H9A C9 H9B 109.5
C7 C9 H9C 109.5
H9A C9 H9C 109.5
H9B C9 H9C 109.5
C12 C10 C6 113.2(3)
C12 C10 C11 110.5(4)
C6 C10 C11 109.4(3)
C12 C10 H10 107.8
C6 C10 H10 107.8
C11 C10 H10 107.8
C10 C11 H11A 109.5
C10 C11 H11B 109.5
H11A C11 H11B 109.5
C10 C11 H11C 109.5
H11A C11 H11C 109.5
H11B C11 H11C 109.5
C10 C12 H12A 109.5
C10 C12 H12B 109.5
H12A C12 H12B 109.5
C10 C12 H12C 109.5
H12A C12 H12C 109.5
H12B C12 H12C 109.5
N1 C13 C14 119.6(3)
N1 C13 C18 119.8(4)
C14 C13 C18 120.5(4)
C15 C14 C13 118.5(4)
C15 C14 C19 122.1(4)
C13 C14 C19 119.4(3)
C16 C15 C14 122.1(5)
C16 C15 H15 118.9
C14 C15 H15 118.9
C15 C16 C17 119.2(4)
C15 C16 H16 120.4
C17 C16 H16 120.4
C18 C17 C16 121.7(5)
C18 C17 H17 119.1
C16 C17 H17 119.1
C17 C18 C13 117.9(4)
C17 C18 C20 122.4(4)
C13 C18 C20 119.6(4)
C14 C19 H19A 109.5
C14 C19 H19B 109.5
H19A C19 H19B 109.5
C14 C19 H19C 109.5
H19A C19 H19C 109.5
H19B C19 H19C 109.5
C18 C20 H20A 109.5
C18 C20 H20B 109.5
H20A C20 H20B 109.5
C18 C20 H20C 109.5
H20A C20 H20C 109.5
H20B C20 H20C 109.5
N2 C21 C22 118.8(3)
N2 C21 C26 117.5(3)
C22 C21 C26 123.7(3)
C25 C22 C23 107.6(4)
C25 C22 C24 106.4(3)
C23 C22 C24 109.8(4)
C25 C22 C21 109.8(3)
C23 C22 C21 109.1(3)
C24 C22 C21 113.9(3)
C22 C23 H23A 109.5
C22 C23 H23B 109.5
H23A C23 H23B 109.5
C22 C23 H23C 109.5
H23A C23 H23C 109.5
H23B C23 H23C 109.5
C22 C24 H24A 109.5
C22 C24 H24B 109.5
H24A C24 H24B 109.5
C22 C24 H24C 109.5
H24A C24 H24C 109.5
H24B C24 H24C 109.5
C22 C25 H25A 109.5
C22 C25 H25B 109.5
H25A C25 H25B 109.5
C22 C25 H25C 109.5
H25A C25 H25C 109.5
H25B C25 H25C 109.5
C28 C26 C27 109.7(4)
C28 C26 C29 107.4(4)
C27 C26 C29 106.2(4)
C28 C26 C21 114.6(3)
C27 C26 C21 108.5(3)
C29 C26 C21 110.0(3)
C26 C27 H27A 109.5
C26 C27 H27B 109.5
H27A C27 H27B 109.5
C26 C27 H27C 109.5
H27A C27 H27C 109.5
H27B C27 H27C 109.5
C26 C28 H28A 109.5
C26 C28 H28B 109.5
H28A C28 H28B 109.5
C26 C28 H28C 109.5
H28A C28 H28C 109.5
H28B C28 H28C 109.5
C26 C29 H29A 109.5
C26 C29 H29B 109.5
H29A C29 H29B 109.5
C26 C29 H29C 109.5
H29A C29 H29C 109.5
H29B C29 H29C 109.5
N3 C30 C35 117.9(3)
N3 C30 C31 117.9(3)
C35 C30 C31 124.2(3)
C32 C31 C34 107.1(3)
C32 C31 C33 109.5(3)
C34 C31 C33 108.4(3)
C32 C31 C30 108.4(3)
C34 C31 C30 117.1(3)
C33 C31 C30 106.2(3)
C31 C32 H32A 109.5
C31 C32 H32B 109.5
H32A C32 H32B 109.5
C31 C32 H32C 109.5
H32A C32 H32C 109.5
H32B C32 H32C 109.5
C31 C33 H33A 109.5
C31 C33 H33B 109.5
H33A C33 H33B 109.5
C31 C33 H33C 109.5
H33A C33 H33C 109.5
H33B C33 H33C 109.5
C31 C34 H34A 109.5
C31 C34 H34B 109.5
H34A C34 H34B 109.5
C31 C34 H34C 109.5
H34A C34 H34C 109.5
H34B C34 H34C 109.5
C36 C35 C37 110.7(3)
C36 C35 C38 107.8(3)
C37 C35 C38 106.3(3)
C36 C35 C30 109.7(3)
C37 C35 C30 112.6(3)
C38 C35 C30 109.6(3)
C35 C36 H36A 109.5
C35 C36 H36B 109.5
H36A C36 H36B 109.5
C35 C36 H36C 109.5
H36A C36 H36C 109.5
H36B C36 H36C 109.5
C35 C37 H37A 109.5
C35 C37 H37B 109.5
H37A C37 H37B 109.5
C35 C37 H37C 109.5
H37A C37 H37C 109.5
H37B C37 H37C 109.5
C35 C38 H38A 109.5
C35 C38 H38B 109.5
H38A C38 H38B 109.5
C35 C38 H38C 109.5
H38A C38 H38C 109.5
H38B C38 H38C 109.5
Cl1 C39 Cl2 111.8(2)
Cl1 C39 H39A 109.3
Cl2 C39 H39A 109.3
Cl1 C39 H39B 109.3
Cl2 C39 H39B 109.3
H39A C39 H39B 107.9

loop_
_geom_bond_atom_site_label_1
_geom_bond_atom_site_label_2
_geom_bond_distance
Nb1 N1 1.783(3)
Nb1 O1 1.939(2)
Nb1 N3 1.947(3)
Nb1 N2 1.957(3)
Cl1 C39 1.736(4)
Cl2 C39 1.766(4)
O1 C1 1.351(4)
N1 C13 1.395(5)
N2 C21 1.261(4)
N3 C30 1.264(4)
C1 C6 1.405(5)
C1 C2 1.414(5)
C2 C3 1.390(5)
C2 C7 1.511(5)
C3 C4 1.388(5)
C3 H3 0.9500
C4 C5 1.377(6)
C4 H4 0.9500
C5 C6 1.404(5)
C5 H5 0.9500
C6 C10 1.531(5)
C7 C9 1.516(6)
C7 C8 1.536(6)
C7 H7 1.0000
C8 H8A 0.9800
C8 H8B 0.9800
C8 H8C 0.9800
C9 H9A 0.9800
C9 H9B 0.9800
C9 H9C 0.9800
C10 C12 1.514(6)
C10 C11 1.532(6)
C10 H10 1.0000
C11 H11A 0.9800
C11 H11B 0.9800
C11 H11C 0.9800
C12 H12A 0.9800
C12 H12B 0.9800
C12 H12C 0.9800
C13 C14 1.409(5)
C13 C18 1.416(5)
C14 C15 1.390(6)
C14 C19 1.489(6)
C15 C16 1.361(8)
C15 H15 0.9500
C16 C17 1.397(8)
C16 H16 0.9500
C17 C18 1.388(7)
C17 H17 0.9500
C18 C20 1.501(7)
C19 H19A 0.9800
C19 H19B 0.9800
C19 H19C 0.9800
C20 H20A 0.9800
C20 H20B 0.9800
C20 H20C 0.9800
C21 C22 1.555(5)
C21 C26 1.567(5)
C22 C25 1.526(5)
C22 C23 1.532(6)
C22 C24 1.545(5)
C23 H23A 0.9800
C23 H23B 0.9800
C23 H23C 0.9800
C24 H24A 0.9800
C24 H24B 0.9800
C24 H24C 0.9800
C25 H25A 0.9800
C25 H25B 0.9800
C25 H25C 0.9800
C26 C28 1.510(6)
C26 C27 1.518(6)
C26 C29 1.535(6)
C27 H27A 0.9800
C27 H27B 0.9800
C27 H27C 0.9800
C28 H28A 0.9800
C28 H28B 0.9800
C28 H28C 0.9800
C29 H29A 0.9800
C29 H29B 0.9800
C29 H29C 0.9800
C30 C35 1.549(5)
C30 C31 1.555(5)
C31 C32 1.538(5)
C31 C34 1.538(5)
C31 C33 1.540(5)
C32 H32A 0.9800
C32 H32B 0.9800
C32 H32C 0.9800
C33 H33A 0.9800
C33 H33B 0.9800
C33 H33C 0.9800
C34 H34A 0.9800
C34 H34B 0.9800
C34 H34C 0.9800
C35 C36 1.538(6)
C35 C37 1.541(5)
C35 C38 1.546(6)
C36 H36A 0.9800
C36 H36B 0.9800
C36 H36C 0.9800
C37 H37A 0.9800
C37 H37B 0.9800
C37 H37C 0.9800
C38 H38A 0.9800
C38 H38B 0.9800
C38 H38C 0.9800
C39 H39A 0.9900
C39 H39B 0.9900

loop_
_geom_torsion_atom_site_label_1
_geom_torsion_atom_site_label_2
_geom_torsion_atom_site_label_3
_geom_torsion_atom_site_label_4
_geom_torsion
Nb1 O1 C1 C6 -161.8(10)
Nb1 O1 C1 C2 18.1(13)
O1 C1 C2 C3 178.0(3)
C6 C1 C2 C3 -2.1(5)
O1 C1 C2 C7 0.2(5)
C6 C1 C2 C7 -179.9(3)
C1 C2 C3 C4 -0.4(5)
C7 C2 C3 C4 177.4(3)
C2 C3 C4 C5 2.4(6)
C3 C4 C5 C6 -2.0(6)
C4 C5 C6 C1 -0.3(5)
C4 C5 C6 C10 177.6(3)
O1 C1 C6 C5 -177.7(3)
C2 C1 C6 C5 2.4(5)
O1 C1 C6 C10 4.4(5)
C2 C1 C6 C10 -175.5(3)
C3 C2 C7 C9 -94.6(4)
C1 C2 C7 C9 83.1(4)
C3 C2 C7 C8 30.1(5)
C1 C2 C7 C8 -152.2(3)
C5 C6 C10 C12 51.8(5)
C1 C6 C10 C12 -130.3(4)
C5 C6 C10 C11 -72.0(4)
C1 C6 C10 C11 105.9(4)
N1 C13 C14 C15 177.8(3)
C18 C13 C14 C15 0.3(5)
N1 C13 C14 C19 -0.8(5)
C18 C13 C14 C19 -178.3(4)
C13 C14 C15 C16 -0.2(6)
C19 C14 C15 C16 178.4(4)
C14 C15 C16 C17 0.1(7)
C15 C16 C17 C18 -0.2(7)
C16 C17 C18 C13 0.3(6)
C16 C17 C18 C20 -177.1(4)
N1 C13 C18 C17 -177.8(3)
C14 C13 C18 C17 -0.4(6)
N1 C13 C18 C20 -0.3(5)
C14 C13 C18 C20 177.1(4)
N2 C21 C22 C25 17.8(5)
C26 C21 C22 C25 -163.5(3)
N2 C21 C22 C23 -99.9(4)
C26 C21 C22 C23 78.8(4)
N2 C21 C22 C24 137.0(4)
C26 C21 C22 C24 -44.3(5)
N2 C21 C26 C28 138.8(4)
C22 C21 C26 C28 -39.9(5)
N2 C21 C26 C27 -98.3(4)
C22 C21 C26 C27 83.1(5)
N2 C21 C26 C29 17.6(5)
C22 C21 C26 C29 -161.1(4)
N3 C30 C31 C32 42.3(4)
C35 C30 C31 C32 -141.1(3)
N3 C30 C31 C34 163.6(3)
C35 C30 C31 C34 -19.9(5)
N3 C30 C31 C33 -75.2(4)
C35 C30 C31 C33 101.3(4)
N3 C30 C35 C36 115.0(4)
C31 C30 C35 C36 -61.5(4)
N3 C30 C35 C37 -121.2(4)
C31 C30 C35 C37 62.2(4)
N3 C30 C35 C38 -3.1(5)
C31 C30 C35 C38 -179.6(3)
